data_7150682
loop_
_publ_author_name
'Shin, Ji-Young'
'Patrick, Brian O.'
'Dolphin, David'

_publ_section_title
;
 Facile synthesis of dicyanovinyl-di(meso-aryl)dipyrromethenes via a
 dipyrromethene--DDQ adduct
;
_journal_issue 10
_journal_name_full 'Organic &amp; Biomolecular Chemistry'
_journal_page_first 2032
_journal_page_last 2035
_journal_paper_doi 10.1039/b904446a
_journal_volume 7
_journal_year 2009
_chemical_formula_sum 'C34 H18 Cl4 N6'
_chemical_formula_weight 652.34
_chemical_name_systematic
;
?
;
_space_group_IT_number 14
_symmetry_cell_setting monoclinic
_symmetry_space_group_name_Hall '-P 2ybc'
_symmetry_space_group_name_H-M 'P 1 21/c 1'
_atom_sites_solution_hydrogens geom
_atom_sites_solution_primary direct
_atom_sites_solution_secondary difmap
_audit_creation_method SHELXL-97
_cell_angle_alpha 90.00
_cell_angle_beta 92.535(5)
_cell_angle_gamma 90.00
_cell_formula_units_Z 4
_cell_length_a 14.1530(16)
_cell_length_b 10.3574(11)
_cell_length_c 20.116(2)
_cell_measurement_reflns_used 9827
_cell_measurement_temperature 173(2)
_cell_measurement_theta_max 27.66
_cell_measurement_theta_min 2.21
_cell_volume 2945.9(5)
_computing_structure_refinement 'SHELXL-97 (Sheldrick, 1997)'
_diffrn_ambient_temperature 173(2)
_diffrn_measured_fraction_theta_full 0.993
_diffrn_measured_fraction_theta_max 0.993
_diffrn_measurement_device_type 'Bruker X8 APEX II'
_diffrn_measurement_method 'area detector'
_diffrn_radiation_monochromator graphite
_diffrn_radiation_source 'fine-focus sealed tube'
_diffrn_radiation_type MoK\a
_diffrn_radiation_wavelength 0.71073
_diffrn_reflns_av_R_equivalents 0.0381
_diffrn_reflns_av_sigmaI/netI 0.0279
_diffrn_reflns_limit_h_max 18
_diffrn_reflns_limit_h_min -18
_diffrn_reflns_limit_k_max 13
_diffrn_reflns_limit_k_min -13
_diffrn_reflns_limit_l_max 26
_diffrn_reflns_limit_l_min -22
_diffrn_reflns_number 61182
_diffrn_reflns_theta_full 28.00
_diffrn_reflns_theta_max 28.00
_diffrn_reflns_theta_min 2.03
_exptl_absorpt_coefficient_mu 0.439
_exptl_absorpt_correction_T_max 0.928
_exptl_absorpt_correction_T_min 0.868
_exptl_absorpt_correction_type multi-scan
_exptl_crystal_colour green
_exptl_crystal_density_diffrn 1.471
_exptl_crystal_density_method 'not measured'
_exptl_crystal_description irregular
_exptl_crystal_F_000 1328
_exptl_crystal_size_max 0.30
_exptl_crystal_size_mid 0.20
_exptl_crystal_size_min 0.17
_refine_diff_density_max 0.323
_refine_diff_density_min -0.328
_refine_diff_density_rms 0.049
_refine_ls_extinction_method none
_refine_ls_goodness_of_fit_ref 1.016
_refine_ls_hydrogen_treatment mixed
_refine_ls_matrix_type full
_refine_ls_number_parameters 405
_refine_ls_number_reflns 7054
_refine_ls_number_restraints 0
_refine_ls_restrained_S_all 1.016
_refine_ls_R_factor_all 0.0530
_refine_ls_R_factor_gt 0.0332
_refine_ls_shift/su_max 0.001
_refine_ls_shift/su_mean 0.000
_refine_ls_structure_factor_coef Fsqd
_refine_ls_weighting_details 'calc w=1/[\s^2^(Fo^2^)+(0.0314P)^2^+1.6638P] where P=(Fo^2^+2Fc^2^)/3'
_refine_ls_weighting_scheme calc
_refine_ls_wR_factor_gt 0.0725
_refine_ls_wR_factor_ref 0.0821
_reflns_number_gt 5367
_reflns_number_total 7054
_reflns_threshold_expression >2sigma(I)
_cod_data_source_file b904446a.txt
_cod_data_source_block dd301
_cod_original_cell_volume 2945.8(6)
_cod_original_sg_symbol_H-M 'P 21/c'
_cod_database_code 7150682

loop_
_symmetry_equiv_pos_as_xyz
'x, y, z'
'-x, y+1/2, -z+1/2'
'-x, -y, -z'
'x, -y-1/2, z-1/2'

loop_
_atom_site_label
_atom_site_type_symbol
_atom_site_fract_x
_atom_site_fract_y
_atom_site_fract_z
_atom_site_U_iso_or_equiv
_atom_site_adp_type
_atom_site_occupancy
_atom_site_symmetry_multiplicity
_atom_site_calc_flag
_atom_site_refinement_flags
_atom_site_disorder_assembly
_atom_site_disorder_group
C1 C 0.56806(12) 0.34198(16) 0.54630(8) 0.0269(4) Uani 1 1 d . . .
H1 H 0.6225 0.3861 0.5323 0.032 Uiso 1 1 calc R . .
C2 C 0.48146(12) 0.33507(16) 0.51130(8) 0.0292(4) Uani 1 1 d . . .
H2 H 0.4660 0.3734 0.4693 0.035 Uiso 1 1 calc R . .
C3 C 0.42143(11) 0.26152(16) 0.54911(8) 0.0254(3) Uani 1 1 d . . .
H3 H 0.3575 0.2405 0.5375 0.031 Uiso 1 1 calc R . .
C4 C 0.47220(10) 0.22394(15) 0.60752(8) 0.0206(3) Uani 1 1 d . . .
C5 C 0.44306(10) 0.14938(15) 0.66187(8) 0.0204(3) Uani 1 1 d . . .
C6 C 0.49905(10) 0.12187(15) 0.71848(8) 0.0211(3) Uani 1 1 d . . .
C7 C 0.47464(11) 0.04931(16) 0.77664(8) 0.0241(3) Uani 1 1 d . . .
H7 H 0.4158 0.0085 0.7838 0.029 Uiso 1 1 calc R . .
C8 C 0.55192(11) 0.05076(16) 0.81898(8) 0.0240(3) Uani 1 1 d . . .
H8 H 0.5580 0.0125 0.8619 0.029 Uiso 1 1 calc R . .
C9 C 0.62343(10) 0.12299(15) 0.78511(8) 0.0201(3) Uani 1 1 d . . .
C10 C 0.34359(10) 0.09940(15) 0.65551(8) 0.0202(3) Uani 1 1 d . . .
C11 C 0.32021(11) -0.01125(16) 0.61832(8) 0.0247(3) Uani 1 1 d . . .
C12 C 0.22763(11) -0.05287(17) 0.60830(9) 0.0288(4) Uani 1 1 d . . .
H12 H 0.2137 -0.1270 0.5818 0.035 Uiso 1 1 calc R . .
C13 C 0.15593(11) 0.01426(17) 0.63715(9) 0.0298(4) Uani 1 1 d . . .
H13 H 0.0924 -0.0144 0.6308 0.036 Uiso 1 1 calc R . .
C14 C 0.17561(11) 0.12285(16) 0.67519(9) 0.0274(4) Uani 1 1 d . . .
H14 H 0.1263 0.1678 0.6959 0.033 Uiso 1 1 calc R . .
C15 C 0.26836(11) 0.16539(15) 0.68277(8) 0.0225(3) Uani 1 1 d . . .
C16 C 0.72038(10) 0.14669(15) 0.80992(8) 0.0208(3) Uani 1 1 d . . .
C17 C 0.74053(11) 0.10534(16) 0.87780(8) 0.0246(3) Uani 1 1 d . . .
C18 C 0.78994(10) 0.20459(15) 0.77432(8) 0.0216(3) Uani 1 1 d . . .
C19 C 0.76910(10) 0.25065(16) 0.70746(8) 0.0237(3) Uani 1 1 d . . .
C20 C 0.88725(11) 0.23282(16) 0.79666(8) 0.0226(3) Uani 1 1 d . . .
C21 C 0.95496(11) 0.29779(19) 0.75652(8) 0.0309(4) Uani 1 1 d . . .
H21 H 0.9460 0.3241 0.7114 0.037 Uiso 1 1 calc R . .
C22 C 1.03409(11) 0.31345(18) 0.79652(8) 0.0286(4) Uani 1 1 d . . .
H22 H 1.0916 0.3533 0.7850 0.034 Uiso 1 1 calc R . .
C23 C 1.01341(10) 0.25769(15) 0.85984(8) 0.0214(3) Uani 1 1 d . . .
C24 C 1.07231(10) 0.25682(14) 0.91728(8) 0.0194(3) Uani 1 1 d . . .
C25 C 1.04772(10) 0.20542(14) 0.97885(8) 0.0202(3) Uani 1 1 d . . .
C26 C 1.10171(11) 0.19303(16) 1.03894(8) 0.0255(3) Uani 1 1 d . . .
H26 H 1.1655 0.2196 1.0465 0.031 Uiso 1 1 calc R . .
C27 C 1.04556(12) 0.13531(17) 1.08513(8) 0.0288(4) Uani 1 1 d . . .
H27 H 1.0638 0.1146 1.1299 0.035 Uiso 1 1 calc R . .
C28 C 0.95725(12) 0.11322(16) 1.05371(8) 0.0261(4) Uani 1 1 d . . .
H28 H 0.9044 0.0752 1.0737 0.031 Uiso 1 1 calc R . .
C29 C 1.16779(10) 0.31960(15) 0.91382(7) 0.0201(3) Uani 1 1 d . . .
C30 C 1.24786(11) 0.25255(15) 0.89514(8) 0.0225(3) Uani 1 1 d . . .
C31 C 1.33521(11) 0.31206(17) 0.89042(8) 0.0278(4) Uani 1 1 d . . .
H31 H 1.3882 0.2643 0.8767 0.033 Uiso 1 1 calc R . .
C32 C 1.34417(11) 0.44209(18) 0.90603(9) 0.0323(4) Uani 1 1 d . . .
H32 H 1.4039 0.4832 0.9036 0.039 Uiso 1 1 calc R . .
C33 C 1.26707(11) 0.51204(17) 0.92510(9) 0.0297(4) Uani 1 1 d . . .
H33 H 1.2734 0.6010 0.9360 0.036 Uiso 1 1 calc R . .
C34 C 1.18021(11) 0.45088(16) 0.92811(8) 0.0243(3) Uani 1 1 d . . .
N1 N 0.56179(10) 0.27578(13) 0.60330(7) 0.0229(3) Uani 1 1 d . . .
N2 N 0.59191(9) 0.16545(13) 0.72587(6) 0.0216(3) Uani 1 1 d . . .
N3 N 0.74877(10) 0.07236(16) 0.93229(8) 0.0351(4) Uani 1 1 d . . .
N4 N 0.76415(10) 0.29410(15) 0.65469(7) 0.0328(3) Uani 1 1 d . . .
N5 N 0.92219(8) 0.20791(12) 0.85801(6) 0.0205(3) Uani 1 1 d . . .
N6 N 0.95908(9) 0.15436(13) 0.99074(7) 0.0218(3) Uani 1 1 d . . .
Cl1 Cl 0.40860(3) -0.10125(4) 0.58265(3) 0.03873(12) Uani 1 1 d . . .
Cl2 Cl 0.29094(3) 0.30862(4) 0.72581(2) 0.03386(11) Uani 1 1 d . . .
Cl3 Cl 1.23891(3) 0.08934(4) 0.87517(2) 0.03385(11) Uani 1 1 d . . .
Cl4 Cl 1.08349(3) 0.54332(4) 0.94891(3) 0.03782(12) Uani 1 1 d . . .
H6N H 0.9147(14) 0.1495(18) 0.9593(10) 0.032(5) Uiso 1 1 d . . .
H1N H 0.6044(14) 0.2653(19) 0.6324(10) 0.034(5) Uiso 1 1 d . . .

loop_
_atom_site_aniso_label
_atom_site_aniso_U_11
_atom_site_aniso_U_22
_atom_site_aniso_U_33
_atom_site_aniso_U_23
_atom_site_aniso_U_13
_atom_site_aniso_U_12
C1 0.0273(9) 0.0257(8) 0.0279(9) 0.0018(7) 0.0046(7) -0.0049(7)
C2 0.0347(10) 0.0287(9) 0.0241(8) 0.0036(7) -0.0019(7) -0.0028(7)
C3 0.0208(8) 0.0281(8) 0.0271(9) -0.0005(7) -0.0035(6) -0.0011(7)
C4 0.0155(7) 0.0213(8) 0.0250(8) -0.0015(6) 0.0005(6) -0.0019(6)
C5 0.0142(7) 0.0211(8) 0.0260(8) -0.0024(6) 0.0007(6) -0.0007(6)
C6 0.0141(7) 0.0236(8) 0.0258(8) -0.0001(6) 0.0008(6) -0.0021(6)
C7 0.0161(7) 0.0269(8) 0.0292(9) 0.0040(7) 0.0015(6) -0.0039(6)
C8 0.0195(8) 0.0278(8) 0.0247(8) 0.0058(7) 0.0013(6) -0.0004(6)
C9 0.0153(7) 0.0216(8) 0.0235(8) -0.0004(6) 0.0011(6) 0.0007(6)
C10 0.0130(7) 0.0248(8) 0.0225(8) 0.0045(6) -0.0020(6) -0.0021(6)
C11 0.0165(8) 0.0251(8) 0.0322(9) 0.0005(7) -0.0011(6) 0.0009(6)
C12 0.0214(8) 0.0283(9) 0.0361(10) 0.0002(7) -0.0061(7) -0.0067(7)
C13 0.0140(8) 0.0316(9) 0.0435(10) 0.0068(8) -0.0041(7) -0.0050(7)
C14 0.0169(8) 0.0300(9) 0.0354(9) 0.0057(7) 0.0025(7) 0.0023(7)
C15 0.0202(8) 0.0236(8) 0.0235(8) 0.0031(6) -0.0011(6) -0.0011(6)
C16 0.0160(7) 0.0232(8) 0.0230(8) -0.0002(6) -0.0015(6) 0.0012(6)
C17 0.0139(7) 0.0310(9) 0.0286(9) 0.0012(7) -0.0007(6) -0.0013(6)
C18 0.0163(7) 0.0255(8) 0.0229(8) -0.0018(6) -0.0011(6) 0.0007(6)
C19 0.0132(7) 0.0294(8) 0.0284(9) 0.0004(7) -0.0015(6) -0.0051(6)
C20 0.0156(7) 0.0286(8) 0.0237(8) -0.0005(7) 0.0008(6) -0.0004(6)
C21 0.0185(8) 0.0522(11) 0.0220(8) 0.0038(8) 0.0017(6) -0.0049(8)
C22 0.0160(8) 0.0439(10) 0.0261(9) 0.0027(8) 0.0043(6) -0.0056(7)
C23 0.0123(7) 0.0251(8) 0.0270(8) -0.0019(6) 0.0016(6) -0.0002(6)
C24 0.0133(7) 0.0196(7) 0.0255(8) -0.0024(6) 0.0016(6) 0.0007(6)
C25 0.0148(7) 0.0201(7) 0.0259(8) -0.0028(6) 0.0017(6) -0.0003(6)
C26 0.0209(8) 0.0298(9) 0.0258(8) -0.0041(7) 0.0005(6) -0.0018(7)
C27 0.0326(9) 0.0313(9) 0.0227(8) -0.0011(7) 0.0027(7) 0.0009(7)
C28 0.0265(9) 0.0241(8) 0.0286(9) -0.0003(7) 0.0101(7) -0.0017(7)
C29 0.0139(7) 0.0263(8) 0.0199(7) 0.0026(6) -0.0010(6) -0.0009(6)
C30 0.0181(7) 0.0254(8) 0.0238(8) 0.0030(6) -0.0002(6) 0.0010(6)
C31 0.0145(7) 0.0373(10) 0.0316(9) 0.0078(7) 0.0010(6) 0.0025(7)
C32 0.0158(8) 0.0387(10) 0.0422(10) 0.0106(8) -0.0008(7) -0.0070(7)
C33 0.0221(8) 0.0267(9) 0.0399(10) 0.0041(7) -0.0027(7) -0.0060(7)
C34 0.0162(7) 0.0277(8) 0.0290(9) 0.0013(7) 0.0003(6) 0.0010(6)
N1 0.0176(7) 0.0261(7) 0.0249(7) 0.0021(6) -0.0008(6) -0.0025(5)
N2 0.0140(6) 0.0266(7) 0.0239(7) 0.0015(5) -0.0012(5) -0.0024(5)
N3 0.0223(7) 0.0522(10) 0.0305(8) 0.0100(7) -0.0016(6) -0.0019(7)
N4 0.0220(7) 0.0435(9) 0.0325(8) 0.0092(7) -0.0032(6) -0.0091(6)
N5 0.0128(6) 0.0247(7) 0.0240(7) 0.0000(5) -0.0003(5) -0.0011(5)
N6 0.0169(6) 0.0232(7) 0.0254(7) -0.0015(6) 0.0028(6) -0.0021(5)
Cl1 0.0228(2) 0.0344(2) 0.0593(3) -0.0166(2) 0.0041(2) 0.00042(17)
Cl2 0.0297(2) 0.0316(2) 0.0409(2) -0.01001(19) 0.00812(18) -0.00292(17)
Cl3 0.0251(2) 0.0278(2) 0.0495(3) -0.00347(19) 0.01086(18) 0.00209(17)
Cl4 0.0227(2) 0.0291(2) 0.0619(3) -0.0096(2) 0.0049(2) 0.00200(17)

loop_
_atom_type_symbol
_atom_type_description
_atom_type_scat_dispersion_real
_atom_type_scat_dispersion_imag
_atom_type_scat_source
C C 0.0033 0.0016 'International Tables Vol C Tables 4.2.6.8 and 6.1.1.4'
H H 0.0000 0.0000 'International Tables Vol C Tables 4.2.6.8 and 6.1.1.4'
N N 0.0061 0.0033 'International Tables Vol C Tables 4.2.6.8 and 6.1.1.4'
Cl Cl 0.1484 0.1585 'International Tables Vol C Tables 4.2.6.8 and 6.1.1.4'

loop_
_geom_angle_atom_site_label_1
_geom_angle_atom_site_label_2
_geom_angle_atom_site_label_3
_geom_angle
_geom_angle_site_symmetry_1
_geom_angle_site_symmetry_3
_geom_angle_publ_flag
N1 C1 C2 108.46(15) . . ?
N1 C1 H1 125.8 . . ?
C2 C1 H1 125.8 . . ?
C1 C2 C3 107.32(15) . . ?
C1 C2 H2 126.3 . . ?
C3 C2 H2 126.3 . . ?
C2 C3 C4 107.85(14) . . ?
C2 C3 H3 126.1 . . ?
C4 C3 H3 126.1 . . ?
N1 C4 C3 106.11(14) . . ?
N1 C4 C5 123.96(14) . . ?
C3 C4 C5 129.92(14) . . ?
C6 C5 C4 124.81(14) . . ?
C6 C5 C10 119.92(14) . . ?
C4 C5 C10 115.27(13) . . ?
C5 C6 N2 121.56(14) . . ?
C5 C6 C7 128.52(14) . . ?
N2 C6 C7 109.92(13) . . ?
C8 C7 C6 106.71(14) . . ?
C8 C7 H7 126.6 . . ?
C6 C7 H7 126.6 . . ?
C7 C8 C9 105.70(14) . . ?
C7 C8 H8 127.2 . . ?
C9 C8 H8 127.2 . . ?
N2 C9 C8 112.21(13) . . ?
N2 C9 C16 121.61(14) . . ?
C8 C9 C16 126.16(14) . . ?
C15 C10 C11 116.34(14) . . ?
C15 C10 C5 121.75(14) . . ?
C11 C10 C5 121.78(14) . . ?
C12 C11 C10 122.14(15) . . ?
C12 C11 Cl1 117.76(13) . . ?
C10 C11 Cl1 120.10(12) . . ?
C13 C12 C11 119.38(16) . . ?
C13 C12 H12 120.3 . . ?
C11 C12 H12 120.3 . . ?
C12 C13 C14 120.61(15) . . ?
C12 C13 H13 119.7 . . ?
C14 C13 H13 119.7 . . ?
C13 C14 C15 119.09(16) . . ?
C13 C14 H14 120.5 . . ?
C15 C14 H14 120.5 . . ?
C14 C15 C10 122.37(15) . . ?
C14 C15 Cl2 118.54(13) . . ?
C10 C15 Cl2 119.07(12) . . ?
C18 C16 C17 120.20(14) . . ?
C18 C16 C9 125.23(14) . . ?
C17 C16 C9 114.57(13) . . ?
N3 C17 C16 174.46(17) . . ?
C16 C18 C19 120.37(14) . . ?
C16 C18 C20 127.77(14) . . ?
C19 C18 C20 111.81(13) . . ?
N4 C19 C18 171.09(16) . . ?
N5 C20 C21 112.26(13) . . ?
N5 C20 C18 123.53(14) . . ?
C21 C20 C18 124.11(14) . . ?
C22 C21 C20 105.89(14) . . ?
C22 C21 H21 127.1 . . ?
C20 C21 H21 127.1 . . ?
C21 C22 C23 106.34(14) . . ?
C21 C22 H22 126.8 . . ?
C23 C22 H22 126.8 . . ?
N5 C23 C24 122.71(14) . . ?
N5 C23 C22 110.51(13) . . ?
C24 C23 C22 126.72(14) . . ?
C23 C24 C25 124.76(14) . . ?
C23 C24 C29 117.66(13) . . ?
C25 C24 C29 117.55(13) . . ?
N6 C25 C24 123.74(14) . . ?
N6 C25 C26 106.08(14) . . ?
C24 C25 C26 130.17(14) . . ?
C27 C26 C25 108.05(14) . . ?
C27 C26 H26 126.0 . . ?
C25 C26 H26 126.0 . . ?
C26 C27 C28 107.23(15) . . ?
C26 C27 H27 126.4 . . ?
C28 C27 H27 126.4 . . ?
N6 C28 C27 108.81(14) . . ?
N6 C28 H28 125.6 . . ?
C27 C28 H28 125.6 . . ?
C30 C29 C34 116.29(14) . . ?
C30 C29 C24 122.66(14) . . ?
C34 C29 C24 121.04(13) . . ?
C31 C30 C29 122.27(15) . . ?
C31 C30 Cl3 118.11(12) . . ?
C29 C30 Cl3 119.60(12) . . ?
C32 C31 C30 119.23(15) . . ?
C32 C31 H31 120.4 . . ?
C30 C31 H31 120.4 . . ?
C33 C32 C31 120.51(15) . . ?
C33 C32 H32 119.7 . . ?
C31 C32 H32 119.7 . . ?
C32 C33 C34 119.10(16) . . ?
C32 C33 H33 120.5 . . ?
C34 C33 H33 120.5 . . ?
C33 C34 C29 122.59(15) . . ?
C33 C34 Cl4 117.93(13) . . ?
C29 C34 Cl4 119.47(12) . . ?
C1 N1 C4 110.25(14) . . ?
C1 N1 H1N 126.6(14) . . ?
C4 N1 H1N 123.1(14) . . ?
C9 N2 C6 105.45(13) . . ?
C20 N5 C23 105.00(13) . . ?
C28 N6 C25 109.83(14) . . ?
C28 N6 H6N 128.6(13) . . ?
C25 N6 H6N 121.5(13) . . ?

loop_
_geom_bond_atom_site_label_1
_geom_bond_atom_site_label_2
_geom_bond_distance
_geom_bond_site_symmetry_2
_geom_bond_publ_flag
C1 N1 1.342(2) . ?
C1 C2 1.388(2) . ?
C1 H1 0.9500 . ?
C2 C3 1.392(2) . ?
C2 H2 0.9500 . ?
C3 C4 1.405(2) . ?
C3 H3 0.9500 . ?
C4 N1 1.383(2) . ?
C4 C5 1.415(2) . ?
C5 C6 1.388(2) . ?
C5 C10 1.500(2) . ?
C6 N2 1.3914(19) . ?
C6 C7 1.445(2) . ?
C7 C8 1.356(2) . ?
C7 H7 0.9500 . ?
C8 C9 1.452(2) . ?
C8 H8 0.9500 . ?
C9 N2 1.329(2) . ?
C9 C16 1.460(2) . ?
C10 C15 1.398(2) . ?
C10 C11 1.400(2) . ?
C11 C12 1.386(2) . ?
C11 Cl1 1.7401(17) . ?
C12 C13 1.379(2) . ?
C12 H12 0.9500 . ?
C13 C14 1.382(2) . ?
C13 H13 0.9500 . ?
C14 C15 1.387(2) . ?
C14 H14 0.9500 . ?
C15 Cl2 1.7402(16) . ?
C16 C18 1.380(2) . ?
C16 C17 1.447(2) . ?
C17 N3 1.149(2) . ?
C18 C19 1.445(2) . ?
C18 C20 1.459(2) . ?
C19 N4 1.152(2) . ?
C20 N5 1.334(2) . ?
C20 C21 1.446(2) . ?
C21 C22 1.360(2) . ?
C21 H21 0.9500 . ?
C22 C23 1.440(2) . ?
C22 H22 0.9500 . ?
C23 N5 1.3891(19) . ?
C23 C24 1.395(2) . ?
C24 C25 1.406(2) . ?
C24 C29 1.504(2) . ?
C25 N6 1.3918(19) . ?
C25 C26 1.407(2) . ?
C26 C27 1.385(2) . ?
C26 H26 0.9500 . ?
C27 C28 1.394(2) . ?
C27 H27 0.9500 . ?
C28 N6 1.338(2) . ?
C28 H28 0.9500 . ?
C29 C30 1.395(2) . ?
C29 C34 1.399(2) . ?
C30 C31 1.388(2) . ?
C30 Cl3 1.7408(17) . ?
C31 C32 1.387(3) . ?
C31 H31 0.9500 . ?
C32 C33 1.378(2) . ?
C32 H32 0.9500 . ?
C33 C34 1.387(2) . ?
C33 H33 0.9500 . ?
C34 Cl4 1.7368(16) . ?
N1 H1N 0.83(2) . ?
N6 H6N 0.873(19) . ?

loop_
_geom_torsion_atom_site_label_1
_geom_torsion_atom_site_label_2
_geom_torsion_atom_site_label_3
_geom_torsion_atom_site_label_4
_geom_torsion
_geom_torsion_site_symmetry_1
_geom_torsion_site_symmetry_2
_geom_torsion_site_symmetry_3
_geom_torsion_site_symmetry_4
_geom_torsion_publ_flag
N1 C1 C2 C3 -0.09(19) . . . . ?
C1 C2 C3 C4 0.13(19) . . . . ?
C2 C3 C4 N1 -0.11(18) . . . . ?
C2 C3 C4 C5 179.60(16) . . . . ?
N1 C4 C5 C6 2.0(3) . . . . ?
C3 C4 C5 C6 -177.66(16) . . . . ?
N1 C4 C5 C10 -178.37(14) . . . . ?
C3 C4 C5 C10 2.0(2) . . . . ?
C4 C5 C6 N2 -1.0(2) . . . . ?
C10 C5 C6 N2 179.35(14) . . . . ?
C4 C5 C6 C7 178.57(16) . . . . ?
C10 C5 C6 C7 -1.0(3) . . . . ?
C5 C6 C7 C8 -178.90(16) . . . . ?
N2 C6 C7 C8 0.76(19) . . . . ?
C6 C7 C8 C9 -0.97(18) . . . . ?
C7 C8 C9 N2 0.94(19) . . . . ?
C7 C8 C9 C16 -177.62(15) . . . . ?
C6 C5 C10 C15 84.80(19) . . . . ?
C4 C5 C10 C15 -94.84(18) . . . . ?
C6 C5 C10 C11 -99.41(19) . . . . ?
C4 C5 C10 C11 80.95(19) . . . . ?
C15 C10 C11 C12 0.7(2) . . . . ?
C5 C10 C11 C12 -175.35(15) . . . . ?
C15 C10 C11 Cl1 -179.56(12) . . . . ?
C5 C10 C11 Cl1 4.4(2) . . . . ?
C10 C11 C12 C13 -1.8(3) . . . . ?
Cl1 C11 C12 C13 178.45(13) . . . . ?
C11 C12 C13 C14 0.7(3) . . . . ?
C12 C13 C14 C15 1.5(3) . . . . ?
C13 C14 C15 C10 -2.6(2) . . . . ?
C13 C14 C15 Cl2 175.47(13) . . . . ?
C11 C10 C15 C14 1.6(2) . . . . ?
C5 C10 C15 C14 177.57(15) . . . . ?
C11 C10 C15 Cl2 -176.54(12) . . . . ?
C5 C10 C15 Cl2 -0.5(2) . . . . ?
N2 C9 C16 C18 -5.2(2) . . . . ?
C8 C9 C16 C18 173.27(16) . . . . ?
N2 C9 C16 C17 174.14(15) . . . . ?
C8 C9 C16 C17 -7.4(2) . . . . ?
C18 C16 C17 N3 161.4(18) . . . . ?
C9 C16 C17 N3 -18(2) . . . . ?
C17 C16 C18 C19 -177.53(15) . . . . ?
C9 C16 C18 C19 1.7(2) . . . . ?
C17 C16 C18 C20 -0.4(3) . . . . ?
C9 C16 C18 C20 178.85(15) . . . . ?
C16 C18 C19 N4 173.0(11) . . . . ?
C20 C18 C19 N4 -4.5(12) . . . . ?
C16 C18 C20 N5 -1.9(3) . . . . ?
C19 C18 C20 N5 175.44(15) . . . . ?
C16 C18 C20 C21 -177.95(17) . . . . ?
C19 C18 C20 C21 -0.6(2) . . . . ?
N5 C20 C21 C22 -0.7(2) . . . . ?
C18 C20 C21 C22 175.80(16) . . . . ?
C20 C21 C22 C23 0.2(2) . . . . ?
C21 C22 C23 N5 0.3(2) . . . . ?
C21 C22 C23 C24 -176.78(16) . . . . ?
N5 C23 C24 C25 0.7(2) . . . . ?
C22 C23 C24 C25 177.45(16) . . . . ?
N5 C23 C24 C29 -177.00(14) . . . . ?
C22 C23 C24 C29 -0.3(2) . . . . ?
C23 C24 C25 N6 -3.3(2) . . . . ?
C29 C24 C25 N6 174.47(14) . . . . ?
C23 C24 C25 C26 176.51(16) . . . . ?
C29 C24 C25 C26 -5.8(2) . . . . ?
N6 C25 C26 C27 0.16(18) . . . . ?
C24 C25 C26 C27 -179.64(16) . . . . ?
C25 C26 C27 C28 -0.43(19) . . . . ?
C26 C27 C28 N6 0.55(19) . . . . ?
C23 C24 C29 C30 -89.43(19) . . . . ?
C25 C24 C29 C30 92.68(18) . . . . ?
C23 C24 C29 C34 89.23(19) . . . . ?
C25 C24 C29 C34 -88.66(18) . . . . ?
C34 C29 C30 C31 -0.4(2) . . . . ?
C24 C29 C30 C31 178.30(15) . . . . ?
C34 C29 C30 Cl3 -179.03(12) . . . . ?
C24 C29 C30 Cl3 -0.3(2) . . . . ?
C29 C30 C31 C32 1.3(2) . . . . ?
Cl3 C30 C31 C32 179.96(13) . . . . ?
C30 C31 C32 C33 -0.9(3) . . . . ?
C31 C32 C33 C34 -0.4(3) . . . . ?
C32 C33 C34 C29 1.3(3) . . . . ?
C32 C33 C34 Cl4 -177.34(14) . . . . ?
C30 C29 C34 C33 -0.9(2) . . . . ?
C24 C29 C34 C33 -179.67(15) . . . . ?
C30 C29 C34 Cl4 177.72(12) . . . . ?
C24 C29 C34 Cl4 -1.0(2) . . . . ?
C2 C1 N1 C4 0.02(19) . . . . ?
C3 C4 N1 C1 0.06(18) . . . . ?
C5 C4 N1 C1 -179.68(15) . . . . ?
C8 C9 N2 C6 -0.46(17) . . . . ?
C16 C9 N2 C6 178.17(14) . . . . ?
C5 C6 N2 C9 179.51(15) . . . . ?
C7 C6 N2 C9 -0.17(17) . . . . ?
C21 C20 N5 C23 0.80(18) . . . . ?
C18 C20 N5 C23 -175.68(15) . . . . ?
C24 C23 N5 C20 176.54(15) . . . . ?
C22 C23 N5 C20 -0.67(18) . . . . ?
C27 C28 N6 C25 -0.45(18) . . . . ?
C24 C25 N6 C28 179.99(14) . . . . ?
C26 C25 N6 C28 0.18(18) . . . . ?

loop_
_cod_related_entry_id
_cod_related_entry_database
_cod_related_entry_code
1 ChemSpider 30653382
